data_4035312
loop_
_publ_author_name
'Yu, Wentao'
'Huang, Yubing'
'Li, Jianxiao'
'Tang, Xiaodong'
'Wu, Wanqing'
'Jiang, Huanfeng'

_publ_section_title
;
 Copper-Catalyzed Aerobic Oxidative [3+2] Annulation for the Synthesis of
 5-Amino/Imino-Substituted 1,2,4-Thiadiazoles through C-N/N-S Bond
 Formation.
;
_journal_issue 16
_journal_name_full 'The Journal of organic chemistry'
_journal_page_first 9334
_journal_page_last 9343
_journal_paper_doi 10.1021/acs.joc.8b01292
_journal_volume 83
_journal_year 2018
_chemical_formula_moiety 'C8 H9 N3 S'
_chemical_formula_sum 'C8 H9 N3 S'
_chemical_formula_weight 179.24
_space_group_crystal_system monoclinic
_space_group_IT_number 14
_space_group_name_Hall '-P 2yn'
_space_group_name_H-M_alt 'P 1 21/n 1'
_atom_sites_solution_hydrogens geom
_atom_sites_solution_primary direct
_audit_creation_date 2017-04-25
_audit_creation_method
;
Olex2 1.2
(compiled 2017.03.28 svn.r3405 for OlexSys, GUI svn.r5335)
;
_cell_angle_alpha 90
_cell_angle_beta 92.913(8)
_cell_angle_gamma 90
_cell_formula_units_Z 4
_cell_length_a 3.9658(3)
_cell_length_b 17.1192(13)
_cell_length_c 12.3386(11)
_cell_measurement_reflns_used 2622
_cell_measurement_temperature 100.00(10)
_cell_measurement_theta_max 28.8430
_cell_measurement_theta_min 4.7330
_cell_volume 836.60(12)
_computing_cell_refinement 'CrysAlisPro 1.171.38.43f (Rigaku OD, 2015)'
_computing_data_collection 'CrysAlisPro 1.171.38.43f (Rigaku OD, 2015)'
_computing_data_reduction 'CrysAlisPro 1.171.38.43f (Rigaku OD, 2015)'
_computing_molecular_graphics 'Olex2 (Dolomanov et al., 2009)'
_computing_publication_material 'Olex2 (Dolomanov et al., 2009)'
_computing_structure_refinement 'ShelXL (Sheldrick, 2015)'
_computing_structure_solution 'ShelXT (Sheldrick, 2015)'
_diffrn_ambient_environment N~2~
_diffrn_ambient_temperature 100.00(10)
_diffrn_detector 'CCD plate'
_diffrn_detector_area_resol_mean 5.2684
_diffrn_detector_type AtlasS2
_diffrn_measured_fraction_theta_full 0.997
_diffrn_measured_fraction_theta_max 0.875
_diffrn_measurement_details
;
List of Runs (angles in degrees, time in seconds):

  # Type    Start    End  Width  t~exp~   \w     \q     \k     \f   Frames
--------------------------------------------------------------------------
  1  \w    -32.00  -4.00   1.00    3.37    --   11.90 -37.00   0.00   28
  2  \w      2.00  86.00   1.00    3.37    --   11.90  37.00 120.00   84
  3  \w    -19.00  64.00   1.00    3.37    --   11.90  77.00 -60.00   83
  4  \w     -8.00  85.00   1.00    3.37    --   11.90  37.00-150.00   93
  5  \w     41.00  80.00   1.00    3.37    --   11.90-178.00  90.00   39
;
_diffrn_measurement_device 'four-circle diffractometer'
_diffrn_measurement_device_type 'SuperNova, Dual, Cu at zero, AtlasS2'
_diffrn_measurement_method '\w scans'
_diffrn_orient_matrix_type 'CrysAlisPro convention (1999,Acta A55,543-557)'
_diffrn_orient_matrix_UB_11 0.0065639000
_diffrn_orient_matrix_UB_12 -0.0241644000
_diffrn_orient_matrix_UB_13 -0.0465707000
_diffrn_orient_matrix_UB_21 -0.1093557000
_diffrn_orient_matrix_UB_22 -0.0271739000
_diffrn_orient_matrix_UB_23 0.0237335000
_diffrn_orient_matrix_UB_31 -0.1415300000
_diffrn_orient_matrix_UB_32 0.0198455000
_diffrn_orient_matrix_UB_33 -0.0242122000
_diffrn_radiation_monochromator mirror
_diffrn_radiation_probe x-ray
_diffrn_radiation_type MoK\a
_diffrn_radiation_wavelength 0.71073
_diffrn_reflns_av_R_equivalents 0.0294
_diffrn_reflns_av_unetI/netI 0.0352
_diffrn_reflns_Laue_measured_fraction_full 0.997
_diffrn_reflns_Laue_measured_fraction_max 0.875
_diffrn_reflns_limit_h_max 5
_diffrn_reflns_limit_h_min -4
_diffrn_reflns_limit_k_max 21
_diffrn_reflns_limit_k_min -23
_diffrn_reflns_limit_l_max 15
_diffrn_reflns_limit_l_min -16
_diffrn_reflns_number 6675
_diffrn_reflns_point_group_measured_fraction_full 0.997
_diffrn_reflns_point_group_measured_fraction_max 0.875
_diffrn_reflns_theta_full 25.242
_diffrn_reflns_theta_max 29.593
_diffrn_reflns_theta_min 3.514
_diffrn_source 'micro-focus sealed X-ray tube'
_diffrn_source_type 'SuperNova (Mo) X-ray Source'
_exptl_absorpt_coefficient_mu 0.329
_exptl_absorpt_correction_T_max 1.00000
_exptl_absorpt_correction_T_min 0.69760
_exptl_absorpt_correction_type multi-scan
_exptl_absorpt_process_details
;
CrysAlisPro 1.171.38.43f (Rigaku Oxford Diffraction, 2015)
Empirical absorption correction using spherical harmonics,
 implemented in SCALE3 ABSPACK scaling algorithm.
;
_exptl_crystal_colour green
_exptl_crystal_density_diffrn 1.423
_exptl_crystal_description block
_exptl_crystal_F_000 376
_exptl_crystal_size_max 0.21
_exptl_crystal_size_mid 0.15
_exptl_crystal_size_min 0.12
_refine_diff_density_max 0.462
_refine_diff_density_min -0.258
_refine_diff_density_rms 0.059
_refine_ls_extinction_method none
_refine_ls_goodness_of_fit_ref 1.090
_refine_ls_hydrogen_treatment constr
_refine_ls_matrix_type full
_refine_ls_number_parameters 110
_refine_ls_number_reflns 2060
_refine_ls_number_restraints 0
_refine_ls_restrained_S_all 1.090
_refine_ls_R_factor_all 0.0507
_refine_ls_R_factor_gt 0.0421
_refine_ls_shift/su_max 0.001
_refine_ls_shift/su_mean 0.000
_refine_ls_structure_factor_coef Fsqd
_refine_ls_weighting_details 'w=1/[\s^2^(Fo^2^)+(0.0371P)^2^+0.4487P] where P=(Fo^2^+2Fc^2^)/3'
_refine_ls_weighting_scheme calc
_refine_ls_wR_factor_gt 0.0893
_refine_ls_wR_factor_ref 0.0932
_reflns_Friedel_coverage 0.000
_reflns_number_gt 1809
_reflns_number_total 2060
_reflns_threshold_expression 'I > 2\s(I)'
_cod_data_source_file jo8b01292_si_002.cif
_cod_data_source_block exp_420
_cod_database_code 4035312
_shelx_shelxl_version_number 2016/6
_shelx_space_group_comment
;
The symmetry employed for this shelxl refinement is uniquely defined
by the following loop, which should always be used as a source of
symmetry information in preference to the above space-group names.
They are only intended as comments.
;
_shelx_estimated_absorpt_t_max 0.962
_shelx_estimated_absorpt_t_min 0.934
_reflns_odcompleteness_completeness 99.66
_reflns_odcompleteness_iscentric 1
_reflns_odcompleteness_theta 26.32
_olex2_refinement_description
;
1. Fixed Uiso
 At 1.2 times of:
  All C(H) groups, All C(H,H) groups
 At 1.5 times of:
  All C(H,H,H) groups
2.a Secondary CH2 refined with riding coordinates:
 C7(H7A,H7B)
2.b Aromatic/amide H refined with riding coordinates:
 C4(H4), C3(H3), C1(H1), C2(H2)
2.c Idealised Me refined as rotating group:
 C8(H8A,H8B,H8C)
;
_olex2_date_sample_data_collection 2017-04-24
_olex2_submission_special_instructions 'No special instructions were received'
_oxdiff_exptl_absorpt_empirical_details
;
Empirical correction (ABSPACK) includes:
- Absorption correction using spherical harmonics
- Frame scaling
;
_oxdiff_exptl_absorpt_empirical_full_max 1.352
_oxdiff_exptl_absorpt_empirical_full_min 0.728

loop_
_space_group_symop_operation_xyz
'x, y, z'
'-x+1/2, y+1/2, -z+1/2'
'-x, -y, -z'
'x-1/2, -y-1/2, z-1/2'

loop_
_atom_site_label
_atom_site_type_symbol
_atom_site_fract_x
_atom_site_fract_y
_atom_site_fract_z
_atom_site_U_iso_or_equiv
_atom_site_adp_type
_atom_site_occupancy
_atom_site_site_symmetry_order
_atom_site_calc_flag
_atom_site_refinement_flags_posn
S1 S 0.73399(10) 0.40062(2) 0.50776(3) 0.01790(13) Uani 1 1 d .
N2 N 0.4264(3) 0.29550(7) 0.39973(10) 0.0131(3) Uani 1 1 d .
N003 N 0.6407(3) 0.39133(8) 0.28406(11) 0.0150(3) Uani 1 1 d .
N1 N 0.5685(4) 0.32668(8) 0.57847(11) 0.0187(3) Uani 1 1 d .
C6 C 0.6004(4) 0.36502(9) 0.37857(13) 0.0139(3) Uani 1 1 d .
C5 C 0.4175(4) 0.27816(9) 0.51004(13) 0.0153(3) Uani 1 1 d .
C4 C 0.2741(4) 0.24905(9) 0.31937(13) 0.0148(3) Uani 1 1 d .
H4 H 0.286341 0.262675 0.246713 0.018 Uiso 1 1 calc R
C3 C 0.1084(4) 0.18415(9) 0.34720(13) 0.0165(3) Uani 1 1 d .
H3 H 0.003779 0.152742 0.293971 0.020 Uiso 1 1 calc R
C7 C 0.8177(4) 0.46638(9) 0.28103(14) 0.0178(3) Uani 1 1 d .
H7A H 1.021243 0.463960 0.327923 0.021 Uiso 1 1 calc R
H7B H 0.674411 0.507148 0.308124 0.021 Uiso 1 1 calc R
C1 C 0.2449(4) 0.20837(10) 0.53829(14) 0.0178(3) Uani 1 1 d .
H1 H 0.236096 0.193686 0.610652 0.021 Uiso 1 1 calc R
C2 C 0.0944(4) 0.16375(10) 0.45931(14) 0.0183(4) Uani 1 1 d .
H2 H -0.020722 0.118859 0.478318 0.022 Uiso 1 1 calc R
C8 C 0.9097(5) 0.48627(10) 0.16688(15) 0.0237(4) Uani 1 1 d .
H8A H 0.708652 0.487859 0.120172 0.036 Uiso 1 1 calc GR
H8B H 1.060142 0.447237 0.141277 0.036 Uiso 1 1 calc GR
H8C H 1.018606 0.536342 0.166691 0.036 Uiso 1 1 calc GR

loop_
_atom_site_aniso_label
_atom_site_aniso_U_11
_atom_site_aniso_U_22
_atom_site_aniso_U_33
_atom_site_aniso_U_23
_atom_site_aniso_U_13
_atom_site_aniso_U_12
S1 0.0199(2) 0.0182(2) 0.0154(2) -0.00475(16) -0.00181(16) 0.00240(16)
N2 0.0144(6) 0.0134(6) 0.0115(6) -0.0001(5) 0.0019(5) 0.0028(5)
N003 0.0147(6) 0.0150(7) 0.0153(7) -0.0012(5) 0.0016(5) 0.0003(5)
N1 0.0215(7) 0.0206(7) 0.0140(7) -0.0010(6) 0.0005(6) 0.0051(6)
C6 0.0116(7) 0.0140(7) 0.0162(8) -0.0034(6) 0.0002(6) 0.0041(6)
C5 0.0145(8) 0.0194(8) 0.0121(7) -0.0002(6) 0.0015(6) 0.0080(6)
C4 0.0143(7) 0.0177(8) 0.0124(8) -0.0015(6) 0.0006(6) 0.0037(6)
C3 0.0165(8) 0.0161(8) 0.0171(8) -0.0021(6) 0.0014(6) 0.0011(6)
C7 0.0167(8) 0.0142(8) 0.0225(9) -0.0021(7) 0.0013(7) -0.0001(6)
C1 0.0190(8) 0.0206(8) 0.0143(7) 0.0053(7) 0.0060(6) 0.0064(7)
C2 0.0178(8) 0.0163(8) 0.0214(8) 0.0035(7) 0.0063(7) 0.0032(6)
C8 0.0252(9) 0.0194(8) 0.0270(10) 0.0020(7) 0.0039(7) -0.0061(7)

loop_
_atom_type_symbol
_atom_type_description
_atom_type_scat_dispersion_real
_atom_type_scat_dispersion_imag
_atom_type_scat_source
C C 0.0033 0.0016 'International Tables Vol C Tables 4.2.6.8 and 6.1.1.4'
H H 0.0000 0.0000 'International Tables Vol C Tables 4.2.6.8 and 6.1.1.4'
N N 0.0061 0.0033 'International Tables Vol C Tables 4.2.6.8 and 6.1.1.4'
S S 0.1246 0.1234 'International Tables Vol C Tables 4.2.6.8 and 6.1.1.4'

loop_
_geom_angle_atom_site_label_1
_geom_angle_atom_site_label_2
_geom_angle_atom_site_label_3
_geom_angle
N1 S1 C6 95.81(7)
C5 N2 C6 113.45(13)
C4 N2 C6 123.57(13)
C4 N2 C5 122.98(14)
C6 N003 C7 114.70(14)
C5 N1 S1 108.65(11)
N2 C6 S1 104.62(11)
N003 C6 S1 131.52(13)
N003 C6 N2 123.86(14)
N2 C5 C1 116.87(14)
N1 C5 N2 117.46(15)
N1 C5 C1 125.66(15)
N2 C4 H4 120.2
C3 C4 N2 119.51(15)
C3 C4 H4 120.2
C4 C3 H3 120.3
C4 C3 C2 119.49(15)
C2 C3 H3 120.3
N003 C7 H7A 109.4
N003 C7 H7B 109.4
N003 C7 C8 111.09(14)
H7A C7 H7B 108.0
C8 C7 H7A 109.4
C8 C7 H7B 109.4
C5 C1 H1 120.1
C2 C1 C5 119.72(15)
C2 C1 H1 120.1
C3 C2 H2 119.3
C1 C2 C3 121.41(15)
C1 C2 H2 119.3
C7 C8 H8A 109.5
C7 C8 H8B 109.5
C7 C8 H8C 109.5
H8A C8 H8B 109.5
H8A C8 H8C 109.5
H8B C8 H8C 109.5

loop_
_geom_bond_atom_site_label_1
_geom_bond_atom_site_label_2
_geom_bond_distance
S1 N1 1.6889(15)
S1 C6 1.7626(16)
N2 C6 1.407(2)
N2 C5 1.395(2)
N2 C4 1.385(2)
N003 C6 1.268(2)
N003 C7 1.465(2)
N1 C5 1.308(2)
C5 C1 1.429(2)
C4 H4 0.9300
C4 C3 1.344(2)
C3 H3 0.9300
C3 C2 1.431(2)
C7 H7A 0.9700
C7 H7B 0.9700
C7 C8 1.512(2)
C1 H1 0.9300
C1 C2 1.353(2)
C2 H2 0.9300
C8 H8A 0.9600
C8 H8B 0.9600
C8 H8C 0.9600

loop_
_geom_torsion_atom_site_label_1
_geom_torsion_atom_site_label_2
_geom_torsion_atom_site_label_3
_geom_torsion_atom_site_label_4
_geom_torsion
S1 N1 C5 N2 0.73(17)
S1 N1 C5 C1 -179.63(13)
N2 C5 C1 C2 -1.4(2)
N2 C4 C3 C2 -0.5(2)
N1 S1 C6 N2 0.49(11)
N1 S1 C6 N003 -179.12(16)
N1 C5 C1 C2 178.99(15)
C6 S1 N1 C5 -0.70(12)
C6 N2 C5 N1 -0.4(2)
C6 N2 C5 C1 179.97(13)
C6 N2 C4 C3 -178.96(14)
C6 N003 C7 C8 169.85(14)
C5 N2 C6 S1 -0.18(15)
C5 N2 C6 N003 179.47(14)
C5 N2 C4 C3 0.1(2)
C5 C1 C2 C3 1.1(2)
C4 N2 C6 S1 178.98(11)
C4 N2 C6 N003 -1.4(2)
C4 N2 C5 N1 -179.52(14)
C4 N2 C5 C1 0.8(2)
C4 C3 C2 C1 -0.1(2)
C7 N003 C6 S1 -2.9(2)
C7 N003 C6 N2 177.54(13)
